data_4101350
loop_
_publ_author_name
'Schnermann, Martin J'
'Romero, F Anthony'
'Hwang, Inkyu'
'Nakamaru-Ogiso, Eiko'
'Yagi, Takao'
'Boger, Dale L'

_publ_section_title
;
 Total synthesis of piericidin A1 and B1 and key analogues.
;
_journal_issue 36
_journal_name_full 'Journal of the American Chemical Society'
_journal_page_first 11799
_journal_page_last 11807
_journal_paper_doi 10.1021/ja0632862
_journal_volume 128
_journal_year 2006
_chemical_formula_sum 'C18 H33 N O4 Si'
_chemical_formula_weight 355.54
_chemical_name_systematic
; 
 ? 
;
_space_group_IT_number 14
_symmetry_cell_setting monoclinic
_symmetry_space_group_name_Hall '-P 2ybc'
_symmetry_space_group_name_H-M 'P 1 21/c 1'
_atom_sites_solution_hydrogens geom
_atom_sites_solution_primary direct
_atom_sites_solution_secondary difmap
_audit_creation_method SHELXL-97
_cell_angle_alpha 90.00
_cell_angle_beta 92.24(3)
_cell_angle_gamma 90.00
_cell_formula_units_Z 4
_cell_length_a 15.341(3)
_cell_length_b 8.3070(17)
_cell_length_c 15.902(3)
_cell_measurement_reflns_used 5960
_cell_measurement_temperature 296(2)
_cell_measurement_theta_max 27.91
_cell_measurement_theta_min 2.45
_cell_volume 2025.0(7)
_computing_cell_refinement 'Bruker SAINT+'
_computing_data_collection 'Bruker SMART'
_computing_data_reduction 'Bruker SAINT+'
_computing_molecular_graphics 'Bruker SHELXTL'
_computing_publication_material 'Bruker SHELXTL'
_computing_structure_refinement 'SHELXL-97 (Sheldrick, 1997)'
_computing_structure_solution 'SHELXS-97 (Sheldrick, 1997)'
_diffrn_ambient_temperature 296(2)
_diffrn_measured_fraction_theta_full 1.000
_diffrn_measured_fraction_theta_max 1.000
_diffrn_measurement_device_type 'CCD area detector'
_diffrn_measurement_method 'phi and omega scans'
_diffrn_radiation_monochromator graphite
_diffrn_radiation_source 'normal-focus sealed tube'
_diffrn_radiation_type MoK\a
_diffrn_radiation_wavelength 0.71073
_diffrn_reflns_av_R_equivalents 0.0361
_diffrn_reflns_av_sigmaI/netI 0.0315
_diffrn_reflns_limit_h_max 18
_diffrn_reflns_limit_h_min -18
_diffrn_reflns_limit_k_max 9
_diffrn_reflns_limit_k_min -9
_diffrn_reflns_limit_l_max 18
_diffrn_reflns_limit_l_min -18
_diffrn_reflns_number 14480
_diffrn_reflns_theta_full 25.00
_diffrn_reflns_theta_max 25.00
_diffrn_reflns_theta_min 1.33
_diffrn_standards_decay_% 1%
_exptl_absorpt_coefficient_mu 0.136
_exptl_absorpt_correction_T_max 0.9852
_exptl_absorpt_correction_T_min 0.9669
_exptl_absorpt_correction_type empirical
_exptl_absorpt_process_details 'SADABS (Sheldrick, 1999)'
_exptl_crystal_colour Colorless
_exptl_crystal_density_diffrn 1.166
_exptl_crystal_density_meas 0
_exptl_crystal_density_method 'not measured'
_exptl_crystal_description Parallelepiped
_exptl_crystal_F_000 776
_exptl_crystal_size_max 0.25
_exptl_crystal_size_mid 0.18
_exptl_crystal_size_min 0.11
_refine_diff_density_max 0.515
_refine_diff_density_min -0.506
_refine_diff_density_rms 0.056
_refine_ls_goodness_of_fit_ref 1.156
_refine_ls_hydrogen_treatment riding
_refine_ls_matrix_type full
_refine_ls_number_parameters 217
_refine_ls_number_reflns 3569
_refine_ls_number_restraints 0
_refine_ls_restrained_S_all 1.156
_refine_ls_R_factor_all 0.0781
_refine_ls_R_factor_gt 0.0653
_refine_ls_shift/su_max 0.022
_refine_ls_shift/su_mean 0.004
_refine_ls_structure_factor_coef Fsqd
_refine_ls_weighting_details 'calc w=1/[\s^2^(Fo^2^)+(0.0800P)^2^+1.1000P] where P=(Fo^2^+2Fc^2^)/3'
_refine_ls_weighting_scheme calc
_refine_ls_wR_factor_gt 0.1627
_refine_ls_wR_factor_ref 0.1706
_reflns_number_gt 2995
_reflns_number_total 3569
_reflns_threshold_expression >2sigma(I)
_cod_data_source_file ja0632862si20060517_101413.cif
_cod_data_source_block msch
_cod_depositor_comments
;
The following automatic conversions were performed:
'_symmetry_cell_setting' value 'Monoclinic' changed to 'monoclinic'
according to '/home/saulius/struct/CIF-dictionaries/cif_core.dic'
dictionary named 'cif_core.dic' version 2.4.1 from
2010-06-29.

'_exptl_absorpt_correction_type' value 'Empirical' changed to
'empirical' according to
'/home/saulius/struct/CIF-dictionaries/cif_core.dic' dictionary named
'cif_core.dic' version 2.4.1 from 2010-06-29.

Automatic conversion script
Id: cif_fix_enum 1527 2010-12-29 10:47:43Z saulius 
;
_cod_original_sg_symbol_H-M P2(1)/c
_cod_database_code 4101350

loop_
_symmetry_equiv_pos_as_xyz
'x, y, z'
'-x, y+1/2, -z+1/2'
'-x, -y, -z'
'x, -y-1/2, z-1/2'

loop_
_atom_site_label
_atom_site_type_symbol
_atom_site_fract_x
_atom_site_fract_y
_atom_site_fract_z
_atom_site_U_iso_or_equiv
_atom_site_adp_type
_atom_site_occupancy
_atom_site_symmetry_multiplicity
_atom_site_calc_flag
_atom_site_refinement_flags
Si1 Si 0.30501(5) 0.31730(9) 0.67803(5) 0.0344(2) Uani 1 1 d .
O1 O 0.03620(13) 0.7072(3) 0.52255(14) 0.0542(6) Uani 1 1 d .
O2 O 0.12146(14) 0.7790(3) 0.37869(12) 0.0478(5) Uani 1 1 d .
O3 O 0.30206(13) 0.7540(3) 0.38521(12) 0.0492(6) Uani 1 1 d .
H3A H 0.2701 0.7965 0.3491 0.059 Uiso 1 1 calc R
O4 O 0.23754(14) 0.5994(3) 0.74140(11) 0.0463(5) Uani 1 1 d .
H4A H 0.2686 0.6408 0.7786 0.056 Uiso 1 1 calc R
N1 N 0.16529(15) 0.6357(3) 0.59243(14) 0.0357(5) Uani 1 1 d .
C1 C 0.12390(18) 0.6893(4) 0.52424(18) 0.0391(7) Uani 1 1 d .
C2 C 0.16557(19) 0.7296(3) 0.45114(17) 0.0375(6) Uani 1 1 d .
C3 C 0.25502(18) 0.7134(3) 0.45187(16) 0.0354(6) Uani 1 1 d .
C4 C 0.30100(17) 0.6537(3) 0.52302(17) 0.0341(6) Uani 1 1 d .
C5 C 0.25246(17) 0.6162(3) 0.59193(16) 0.0321(6) Uani 1 1 d .
C6 C -0.0075(2) 0.6538(5) 0.5948(2) 0.0666(11) Uani 1 1 d .
H6A H -0.0691 0.6712 0.5865 0.080 Uiso 1 1 calc R
H6B H 0.0136 0.7131 0.6433 0.080 Uiso 1 1 calc R
H6C H 0.0035 0.5411 0.6035 0.080 Uiso 1 1 calc R
C7 C 0.0849(2) 0.9360(4) 0.3833(2) 0.0595(9) Uani 1 1 d .
H7A H 0.0555 0.9620 0.3307 0.071 Uiso 1 1 calc R
H7B H 0.1305 1.0129 0.3951 0.071 Uiso 1 1 calc R
H7C H 0.0439 0.9392 0.4274 0.071 Uiso 1 1 calc R
C8 C 0.39801(19) 0.6391(4) 0.5215(2) 0.0478(8) Uani 1 1 d .
H8A H 0.4201 0.5966 0.5742 0.057 Uiso 1 1 calc R
H8B H 0.4230 0.7433 0.5124 0.057 Uiso 1 1 calc R
H8C H 0.4132 0.5680 0.4767 0.057 Uiso 1 1 calc R
C9 C 0.29069(17) 0.5490(3) 0.67326(16) 0.0340(6) Uani 1 1 d .
H9A H 0.3485 0.5973 0.6827 0.041 Uiso 1 1 calc R
C10 C 0.3179(2) 0.2318(4) 0.56922(19) 0.0474(8) Uani 1 1 d .
H10A H 0.3586 0.3035 0.5415 0.057 Uiso 1 1 calc R
C11 C 0.2354(3) 0.2307(5) 0.5139(2) 0.0710(11) Uani 1 1 d .
H11A H 0.2476 0.1860 0.4599 0.085 Uiso 1 1 calc R
H11B H 0.2143 0.3389 0.5067 0.085 Uiso 1 1 calc R
H11C H 0.1918 0.1666 0.5398 0.085 Uiso 1 1 calc R
C12 C 0.3605(3) 0.0645(5) 0.5701(3) 0.0871(14) Uani 1 1 d .
H12A H 0.3655 0.0272 0.5134 0.105 Uiso 1 1 calc R
H12B H 0.3251 -0.0092 0.6004 0.105 Uiso 1 1 calc R
H12C H 0.4174 0.0709 0.5972 0.105 Uiso 1 1 calc R
C13 C 0.2101(2) 0.2295(4) 0.7348(2) 0.0532(8) Uani 1 1 d .
H13A H 0.2108 0.2833 0.7896 0.064 Uiso 1 1 calc R
C14 C 0.1206(2) 0.2631(6) 0.6946(3) 0.0733(11) Uani 1 1 d .
H14A H 0.0768 0.2147 0.7279 0.088 Uiso 1 1 calc R
H14B H 0.1172 0.2187 0.6389 0.088 Uiso 1 1 calc R
H14C H 0.1112 0.3773 0.6918 0.088 Uiso 1 1 calc R
C15 C 0.2211(4) 0.0503(6) 0.7540(4) 0.117(2) Uani 1 1 d .
H15A H 0.1715 0.0124 0.7833 0.141 Uiso 1 1 calc R
H15B H 0.2731 0.0342 0.7886 0.141 Uiso 1 1 calc R
H15C H 0.2256 -0.0083 0.7024 0.141 Uiso 1 1 calc R
C16 C 0.4080(2) 0.2795(4) 0.7436(2) 0.0505(8) Uani 1 1 d .
H16A H 0.4142 0.1625 0.7490 0.061 Uiso 1 1 calc R
C17 C 0.4900(2) 0.3406(5) 0.7037(3) 0.0731(11) Uani 1 1 d .
H17A H 0.5398 0.3168 0.7400 0.088 Uiso 1 1 calc R
H17B H 0.4857 0.4549 0.6956 0.088 Uiso 1 1 calc R
H17C H 0.4963 0.2888 0.6503 0.088 Uiso 1 1 calc R
C18 C 0.4032(3) 0.3469(7) 0.8328(2) 0.0920(15) Uani 1 1 d .
H18A H 0.4568 0.3245 0.8638 0.110 Uiso 1 1 calc R
H18B H 0.3556 0.2974 0.8605 0.110 Uiso 1 1 calc R
H18C H 0.3943 0.4612 0.8301 0.110 Uiso 1 1 calc R

loop_
_atom_site_aniso_label
_atom_site_aniso_U_11
_atom_site_aniso_U_22
_atom_site_aniso_U_33
_atom_site_aniso_U_23
_atom_site_aniso_U_13
_atom_site_aniso_U_12
Si1 0.0444(4) 0.0296(4) 0.0291(4) 0.0014(3) 0.0011(3) 0.0013(3)
O1 0.0370(11) 0.0737(16) 0.0520(13) 0.0165(11) 0.0043(9) 0.0102(10)
O2 0.0556(13) 0.0514(13) 0.0355(11) 0.0058(9) -0.0084(9) 0.0044(10)
O3 0.0496(12) 0.0618(14) 0.0367(11) 0.0146(10) 0.0064(9) -0.0008(10)
O4 0.0660(13) 0.0488(13) 0.0241(10) -0.0108(9) 0.0014(9) 0.0067(10)
N1 0.0390(12) 0.0363(13) 0.0319(12) 0.0014(10) 0.0039(10) 0.0020(10)
C1 0.0384(15) 0.0395(16) 0.0394(16) -0.0009(12) 0.0003(12) 0.0054(12)
C2 0.0448(16) 0.0367(16) 0.0307(14) 0.0021(12) -0.0035(12) 0.0008(12)
C3 0.0461(16) 0.0295(14) 0.0311(14) 0.0013(11) 0.0062(12) -0.0045(11)
C4 0.0385(14) 0.0274(14) 0.0367(15) 0.0005(11) 0.0037(11) -0.0004(11)
C5 0.0391(14) 0.0249(13) 0.0321(14) -0.0014(11) 0.0006(11) 0.0015(11)
C6 0.0397(18) 0.091(3) 0.070(2) 0.016(2) 0.0162(17) 0.0122(18)
C7 0.060(2) 0.057(2) 0.060(2) 0.0154(17) -0.0130(17) 0.0036(17)
C8 0.0403(16) 0.0531(19) 0.0503(18) 0.0127(15) 0.0051(14) -0.0005(14)
C9 0.0400(15) 0.0354(15) 0.0264(13) -0.0004(11) -0.0008(11) -0.0011(11)
C10 0.067(2) 0.0365(16) 0.0391(16) -0.0069(13) 0.0044(14) 0.0006(15)
C11 0.089(3) 0.080(3) 0.0428(19) -0.0207(19) -0.0043(18) -0.011(2)
C12 0.146(4) 0.047(2) 0.069(3) -0.0184(19) 0.007(3) 0.024(2)
C13 0.063(2) 0.0471(19) 0.0508(19) 0.0110(15) 0.0132(16) -0.0062(15)
C14 0.057(2) 0.094(3) 0.071(3) 0.003(2) 0.0147(19) -0.027(2)
C15 0.135(5) 0.061(3) 0.160(5) 0.050(3) 0.057(4) -0.003(3)
C16 0.0536(19) 0.0487(19) 0.0486(18) 0.0046(15) -0.0077(15) 0.0152(15)
C17 0.049(2) 0.082(3) 0.088(3) 0.005(2) -0.0089(19) 0.0062(19)
C18 0.083(3) 0.141(4) 0.049(2) -0.009(3) -0.025(2) 0.027(3)

loop_
_atom_type_symbol
_atom_type_description
_atom_type_scat_dispersion_real
_atom_type_scat_dispersion_imag
_atom_type_scat_source
C C 0.0033 0.0016 'International Tables Vol C Tables 4.2.6.8 and 6.1.1.4'
H H 0.0000 0.0000 'International Tables Vol C Tables 4.2.6.8 and 6.1.1.4'
N N 0.0061 0.0033 'International Tables Vol C Tables 4.2.6.8 and 6.1.1.4'
O O 0.0106 0.0060 'International Tables Vol C Tables 4.2.6.8 and 6.1.1.4'
Si Si 0.0817 0.0704 'International Tables Vol C Tables 4.2.6.8 and 6.1.1.4'

loop_
_geom_angle_atom_site_label_1
_geom_angle_atom_site_label_2
_geom_angle_atom_site_label_3
_geom_angle
C16 Si1 C10 109.20(15)
C16 Si1 C13 108.44(15)
C10 Si1 C13 113.76(16)
C16 Si1 C9 106.17(14)
C10 Si1 C9 110.69(13)
C13 Si1 C9 108.29(14)
C1 O1 C6 116.7(2)
C2 O2 C7 114.3(2)
C1 N1 C5 118.9(2)
N1 C1 O1 120.2(3)
N1 C1 C2 123.3(3)
O1 C1 C2 116.5(3)
O2 C2 C3 119.5(3)
O2 C2 C1 123.0(3)
C3 C2 C1 117.4(3)
O3 C3 C2 122.2(3)
O3 C3 C4 117.1(2)
C2 C3 C4 120.7(2)
C5 C4 C3 116.7(2)
C5 C4 C8 124.2(3)
C3 C4 C8 119.1(2)
N1 C5 C4 122.8(2)
N1 C5 C9 113.1(2)
C4 C5 C9 124.0(2)
O4 C9 C5 108.9(2)
O4 C9 Si1 108.99(17)
C5 C9 Si1 116.20(18)
C11 C10 C12 110.2(3)
C11 C10 Si1 114.9(2)
C12 C10 Si1 113.1(2)
C14 C13 C15 110.8(4)
C14 C13 Si1 115.5(2)
C15 C13 Si1 113.0(3)
C17 C16 C18 109.6(3)
C17 C16 Si1 113.8(2)
C18 C16 Si1 112.5(2)

loop_
_geom_bond_atom_site_label_1
_geom_bond_atom_site_label_2
_geom_bond_distance
Si1 C16 1.885(3)
Si1 C10 1.888(3)
Si1 C13 1.889(3)
Si1 C9 1.938(3)
O1 C1 1.353(3)
O1 C6 1.424(4)
O2 C2 1.376(3)
O2 C7 1.423(4)
O3 C3 1.348(3)
O4 C9 1.444(3)
N1 C1 1.313(4)
N1 C5 1.347(3)
C1 C2 1.390(4)
C2 C3 1.378(4)
C3 C4 1.400(4)
C4 C5 1.384(4)
C4 C8 1.494(4)
C5 C9 1.506(4)
C10 C11 1.513(5)
C10 C12 1.536(5)
C13 C14 1.518(5)
C13 C15 1.528(5)
C16 C17 1.518(5)
C16 C18 1.529(5)

loop_
_geom_torsion_atom_site_label_1
_geom_torsion_atom_site_label_2
_geom_torsion_atom_site_label_3
_geom_torsion_atom_site_label_4
_geom_torsion
C5 N1 C1 O1 178.8(3)
C5 N1 C1 C2 -1.0(4)
C6 O1 C1 N1 -4.7(4)
C6 O1 C1 C2 175.1(3)
C7 O2 C2 C3 -110.7(3)
C7 O2 C2 C1 71.5(4)
N1 C1 C2 O2 177.1(3)
O1 C1 C2 O2 -2.7(4)
N1 C1 C2 C3 -0.7(4)
O1 C1 C2 C3 179.5(3)
O2 C2 C3 O3 4.2(4)
C1 C2 C3 O3 -177.9(3)
O2 C2 C3 C4 -176.0(2)
C1 C2 C3 C4 1.9(4)
O3 C3 C4 C5 178.4(2)
C2 C3 C4 C5 -1.4(4)
O3 C3 C4 C8 0.3(4)
C2 C3 C4 C8 -179.6(3)
C1 N1 C5 C4 1.5(4)
C1 N1 C5 C9 -178.1(2)
C3 C4 C5 N1 -0.3(4)
C8 C4 C5 N1 177.7(3)
C3 C4 C5 C9 179.3(2)
C8 C4 C5 C9 -2.7(4)
N1 C5 C9 O4 -29.6(3)
C4 C5 C9 O4 150.8(2)
N1 C5 C9 Si1 94.0(2)
C4 C5 C9 Si1 -85.7(3)
C16 Si1 C9 O4 -91.8(2)
C10 Si1 C9 O4 149.82(18)
C13 Si1 C9 O4 24.5(2)
C16 Si1 C9 C5 144.7(2)
C10 Si1 C9 C5 26.3(2)
C13 Si1 C9 C5 -99.0(2)
C16 Si1 C10 C11 171.0(3)
C13 Si1 C10 C11 49.8(3)
C9 Si1 C10 C11 -72.4(3)
C16 Si1 C10 C12 43.4(3)
C13 Si1 C10 C12 -77.9(3)
C9 Si1 C10 C12 159.9(3)
C16 Si1 C13 C14 174.4(3)
C10 Si1 C13 C14 -63.9(3)
C9 Si1 C13 C14 59.6(3)
C16 Si1 C13 C15 -56.6(4)
C10 Si1 C13 C15 65.1(4)
C9 Si1 C13 C15 -171.4(3)
C10 Si1 C16 C17 54.0(3)
C13 Si1 C16 C17 178.5(3)
C9 Si1 C16 C17 -65.4(3)
C10 Si1 C16 C18 179.4(3)
C13 Si1 C16 C18 -56.2(3)
C9 Si1 C16 C18 60.0(3)

loop_
_cod_related_entry_id
_cod_related_entry_database
_cod_related_entry_code
1 ChemSpider 9683485
